data_7134765
loop_
_publ_author_name
'Li, Kuixiang'
'Qin, Jin'
'Hao, Pengfei'
'Xu, Yi'
'Zhang, Shimin'
'Shen, Junju'
'Fu, Yunlong'

_publ_section_title
;
 Linear-light-controlled reverse electron transfer in a 3-D
 pyromelliticdiimide-based photo-/thermochromic cadmium(II) coordination
 polymer.
;
_journal_issue 63
_journal_name_full 'Chemical communications (Cambridge, England)'
_journal_page_first 11822
_journal_page_last 11825
_journal_paper_doi 10.1039/d5cc02865e
_journal_volume 61
_journal_year 2025
_chemical_formula_moiety 'C30 H18 Cd N4 O8'
_chemical_formula_sum 'C30 H18 Cd N4 O8'
_chemical_formula_weight 674.88
_chemical_properties_physical Heat-sensitive,Light-sensitive,Photo-sensitive
_space_group_crystal_system monoclinic
_space_group_IT_number 14
_space_group_name_Hall '-P 2ybc'
_space_group_name_H-M_alt 'P 1 21/c 1'
_atom_sites_solution_hydrogens geom
_audit_creation_date 2025-05-07
_audit_creation_method
;
Olex2 1.5
(compiled 2021.12.09 svn.r5202d8cf for OlexSys, GUI svn.r6439)
;
_audit_update_record
;
2025-05-08 deposited with the CCDC.	2025-06-24 downloaded from the CCDC.
;
_cell_angle_alpha 90
_cell_angle_beta 121.24(3)
_cell_angle_gamma 90
_cell_formula_units_Z 4
_cell_length_a 20.341(10)
_cell_length_b 13.506(6)
_cell_length_c 21.538(8)
_cell_measurement_reflns_used 7945
_cell_measurement_temperature 273
_cell_measurement_theta_max 28.04
_cell_measurement_theta_min 2.24
_cell_volume 5059(4)
_computing_cell_refinement 'SAINT v8.37A (Bruker, 2015)'
_computing_data_reduction 'SAINT v8.37A (Bruker, 2015)'
_computing_molecular_graphics 'Olex2 1.5 (Dolomanov et al., 2009)'
_computing_publication_material 'Olex2 1.5 (Dolomanov et al., 2009)'
_computing_structure_refinement 'SHELXL 2018/3 (Sheldrick, 2015)'
_diffrn_ambient_temperature 273
_diffrn_measured_fraction_theta_full 0.949
_diffrn_measured_fraction_theta_max 0.952
_diffrn_measurement_device_type 'CCD area detector'
_diffrn_measurement_method 'phi and omega scans'
_diffrn_radiation_monochromator graphite
_diffrn_radiation_type MoK\a
_diffrn_radiation_wavelength 0.71073
_diffrn_reflns_av_R_equivalents 0.1146
_diffrn_reflns_av_unetI/netI 0.1019
_diffrn_reflns_Laue_measured_fraction_full 0.949
_diffrn_reflns_Laue_measured_fraction_max 0.952
_diffrn_reflns_limit_h_max 19
_diffrn_reflns_limit_h_min -25
_diffrn_reflns_limit_k_max 16
_diffrn_reflns_limit_k_min -16
_diffrn_reflns_limit_l_max 26
_diffrn_reflns_limit_l_min -26
_diffrn_reflns_number 35329
_diffrn_reflns_point_group_measured_fraction_full 0.949
_diffrn_reflns_point_group_measured_fraction_max 0.952
_diffrn_reflns_theta_full 25.242
_diffrn_reflns_theta_max 26.000
_diffrn_reflns_theta_min 2.492
_diffrn_source_current 1.0
_diffrn_source_power 0.05
_diffrn_source_voltage 50.0
_exptl_absorpt_coefficient_mu 0.464
_exptl_absorpt_correction_type none
_exptl_crystal_colour 'almost colorless'
_exptl_crystal_density_diffrn 0.886
_exptl_crystal_description block
_exptl_crystal_F_000 1352
_refine_diff_density_max 2.060
_refine_diff_density_min -1.526
_refine_diff_density_rms 0.149
_refine_ls_extinction_method none
_refine_ls_goodness_of_fit_ref 1.040
_refine_ls_hydrogen_treatment constr
_refine_ls_matrix_type full
_refine_ls_number_parameters 398
_refine_ls_number_reflns 9465
_refine_ls_number_restraints 51
_refine_ls_restrained_S_all 1.106
_refine_ls_R_factor_all 0.1391
_refine_ls_R_factor_gt 0.0968
_refine_ls_shift/su_max 0.001
_refine_ls_shift/su_mean 0.000
_refine_ls_structure_factor_coef Fsqd
_refine_ls_weighting_details 'w=1/[\s^2^(Fo^2^)+(0.2000P)^2^] where P=(Fo^2^+2Fc^2^)/3'
_refine_ls_weighting_scheme calc
_refine_ls_wR_factor_gt 0.2607
_refine_ls_wR_factor_ref 0.2939
_reflns_Friedel_coverage 0.000
_reflns_number_gt 5925
_reflns_number_total 9465
_reflns_threshold_expression 'I > 2\s(I)'
_cod_data_source_file d5cc02865e2.cif
_cod_data_source_block aa
_cod_depositor_comments 'Adding full bibliography for 7134765.cif.'
_cod_database_code 7134765
_shelx_shelxl_version_number 2018/3
_shelx_space_group_comment
;
The symmetry employed for this shelxl refinement is uniquely defined
by the following loop, which should always be used as a source of
symmetry information in preference to the above space-group names.
They are only intended as comments.
;
_olex2_refinement_description
;
1. Fixed Uiso
 At 1.2 times of:
  All C(H) groups, All C(H,H) groups
2. Restrained distances
 C21-C20
 1.36 with sigma of 0.02
3. Rigid bond restraints
 C14, C13
 with sigma for 1-2 distances of 0.01 and sigma for 1-3 distances of 0.01
 Cd1, O4
 with sigma for 1-2 distances of 0.01 and sigma for 1-3 distances of 0.01
 C15, C14
 with sigma for 1-2 distances of 0.01 and sigma for 1-3 distances of 0.01
4. Uiso/Uaniso restraints and constraints
Cd1 \\sim O4: within 2A with sigma of 0.001 and sigma for terminal atoms of
0.001 within 2A
C13 \\sim C14: within 2A with sigma of 0.01 and sigma for terminal atoms of
0.01 within 2A
C15 \\sim C14: within 2A with sigma of 0.01 and sigma for terminal atoms of
0.01 within 2A
Uanis(O4) \\sim Ueq: with sigma of 0.001 and sigma for terminal atoms of 0.001
Uanis(O1) \\sim Ueq, Uanis(C23) \\sim Ueq, Uanis(O2) \\sim Ueq: with sigma of
0.01 and sigma for terminal atoms of 0.01
Uanis(Cd1) \\sim Ueq: with sigma of 0.001 and sigma for terminal atoms of 0.001
Uanis(O4A) \\sim Ueq: with sigma of 0.005 and sigma for terminal atoms of 0.005
5. Others
 Sof(O4A)=1-FVAR(1)
 Sof(O4)=FVAR(1)
6.a Secondary CH2 refined with riding coordinates:
 C6(H6A,H6B), C17(H17A,H17B)
6.b Aromatic/amide H refined with riding coordinates:
 C1(H1), C2(H2), C4(H4), C5(H5), C11(H11), C12(H12), C13(H13), C15(H15),
 C16(H16), C22(H22), C25(H25), C26(H26), C28(H28), C29(H29)
;
_smtbx_masks_void_probe_radius 1.2
_smtbx_masks_void_truncation_radius 1.2
_olex2_submission_special_instructions 'No special instructions were received'

loop_
_space_group_symop_operation_xyz
'x, y, z'
'-x, y+1/2, -z+1/2'
'-x, -y, -z'
'x, -y-1/2, z-1/2'

loop_
_atom_site_label
_atom_site_type_symbol
_atom_site_fract_x
_atom_site_fract_y
_atom_site_fract_z
_atom_site_U_iso_or_equiv
_atom_site_adp_type
_atom_site_occupancy
_atom_site_site_symmetry_order
_atom_site_calc_flag
_atom_site_refinement_flags_posn
_atom_site_refinement_flags_adp
_atom_site_refinement_flags_occupancy
_atom_site_disorder_assembly
_atom_site_disorder_group
Cd1 Cd -0.50203(3) -0.88684(3) -0.55746(2) 0.0452(2) Uani 1 1 d . U . . .
O1 O -0.5018(4) -0.8891(3) -0.6648(3) 0.0686(15) Uani 1 1 d . U . . .
O2 O -0.5061(4) -0.7365(4) -0.6311(3) 0.0717(14) Uani 1 1 d . U . . .
O3 O -0.5046(3) -0.5637(4) -0.9425(2) 0.0517(11) Uani 1 1 d . . . . .
O4 O -0.4927(17) -0.7151(13) -0.9667(12) 0.041(5) Uani 0.41(7) 1 d . U P A 1
O5 O -0.1162(5) -0.7771(6) -0.5060(6) 0.141(3) Uani 1 1 d . . . . .
O6 O -0.0349(7) -1.0303(9) -0.3445(6) 0.167(4) Uani 1 1 d . . . . .
O7 O -0.9310(5) -0.7740(7) -0.8805(5) 0.145(4) Uani 1 1 d . . . . .
O8 O -0.9204(5) -1.0938(7) -0.8065(5) 0.138(4) Uani 1 1 d . . . . .
N1 N -0.3668(4) -0.8816(4) -0.4905(4) 0.0605(15) Uani 1 1 d . . . . .
N2 N -0.6362(4) -0.8961(4) -0.6217(3) 0.0617(16) Uani 1 1 d . . . . .
N3 N -0.0848(4) -0.8908(7) -0.4193(6) 0.100(3) Uani 1 1 d . . . . .
N4 N -0.9168(4) -0.9266(8) -0.8252(4) 0.100(3) Uani 1 1 d . . . . .
C1 C -0.3291(5) -0.8210(10) -0.4353(6) 0.137(6) Uani 1 1 d . . . . .
H1 H -0.357174 -0.783895 -0.420628 0.164 Uiso 1 1 calc R U . . .
C2 C -0.2530(5) -0.8096(10) -0.3990(7) 0.126(5) Uani 1 1 d . . . . .
H2 H -0.229857 -0.767506 -0.359034 0.151 Uiso 1 1 calc R U . . .
C3 C -0.2070(5) -0.8598(8) -0.4198(5) 0.079(2) Uani 1 1 d . . . . .
C4 C -0.2461(5) -0.9284(10) -0.4715(7) 0.118(5) Uani 1 1 d . . . . .
H4 H -0.219967 -0.973634 -0.483522 0.142 Uiso 1 1 calc R U . . .
C5 C -0.3233(6) -0.9310(8) -0.5056(7) 0.097(3) Uani 1 1 d . . . . .
H5 H -0.347939 -0.974018 -0.544901 0.116 Uiso 1 1 calc R U . . .
C6 C -0.1210(6) -0.8408(10) -0.3821(7) 0.123(5) Uani 1 1 d . . . . .
H6A H -0.112130 -0.770066 -0.380710 0.147 Uiso 1 1 calc R U . . .
H6B H -0.096383 -0.864305 -0.332458 0.147 Uiso 1 1 calc R U . . .
C7 C -0.0447(7) -0.9835(10) -0.3975(7) 0.108(3) Uani 1 1 d . . . . .
C8 C -0.0173(5) -0.9998(8) -0.4458(5) 0.082(3) Uani 1 1 d . . . . .
C9 C -0.0411(4) -0.9234(7) -0.4956(6) 0.084(3) Uani 1 1 d . . . . .
C10 C -0.0842(5) -0.8522(8) -0.4767(7) 0.090(3) Uani 1 1 d . . . . .
C11 C -0.0218(6) -0.9208(9) -0.5535(6) 0.101(3) Uani 1 1 d . . . . .
H11 H -0.035564 -0.868697 -0.586212 0.121 Uiso 1 1 calc R U . . .
C12 C -0.6824(5) -0.8533(11) -0.6023(5) 0.116(4) Uani 1 1 d . . . . .
H12 H -0.659253 -0.822778 -0.557045 0.139 Uiso 1 1 calc R U . . .
C13 C -0.7571(6) -0.8511(11) -0.6418(6) 0.127(4) Uani 1 1 d . U . . .
H13 H -0.783485 -0.815540 -0.624498 0.152 Uiso 1 1 calc R U . . .
C14 C -0.7984(5) -0.8973(9) -0.7061(5) 0.098(3) Uani 1 1 d . U . . .
C15 C -0.7519(6) -0.9491(10) -0.7255(5) 0.119(4) Uani 1 1 d . U . . .
H15 H -0.774561 -0.987479 -0.767408 0.143 Uiso 1 1 calc R U . . .
C16 C -0.6745(5) -0.9439(10) -0.6837(5) 0.134(6) Uani 1 1 d . . . . .
H16 H -0.646034 -0.976478 -0.700164 0.160 Uiso 1 1 calc R U . . .
C17 C -0.8855(5) -0.8930(9) -0.7512(5) 0.114(5) Uani 1 1 d . . . . .
H17A H -0.906229 -0.933615 -0.728194 0.136 Uiso 1 1 calc R U . . .
H17B H -0.901888 -0.825330 -0.751959 0.136 Uiso 1 1 calc R U . . .
C18 C -0.9350(5) -1.0252(9) -0.8477(5) 0.093(3) Uani 1 1 d . . . . .
C19 C -0.9714(5) -1.0220(7) -0.9290(5) 0.083(3) Uani 1 1 d . . . . .
C20 C -0.9746(4) -0.9280(8) -0.9503(5) 0.083(3) Uani 1 1 d D . . . .
C21 C -0.9419(5) -0.8646(9) -0.8844(5) 0.095(3) Uani 1 1 d D . . . .
C22 C -1.0039(6) -0.9002(8) -1.0222(6) 0.098(3) Uani 1 1 d . . . . .
H22 H -1.006740 -0.834471 -1.036325 0.118 Uiso 1 1 calc R U . . .
C23 C -0.5049(4) -0.7969(5) -0.6741(3) 0.0532(16) Uani 1 1 d . U . . .
C24 C -0.5054(4) -0.7606(5) -0.7413(3) 0.0484(14) Uani 1 1 d . . . . .
C25 C -0.5067(5) -0.6575(6) -0.7546(3) 0.065(2) Uani 1 1 d . . . . .
H25 H -0.507026 -0.612986 -0.721812 0.078 Uiso 1 1 calc R U . . .
C26 C -0.5075(4) -0.6215(4) -0.8152(3) 0.0530(17) Uani 1 1 d . . . . .
H26 H -0.508773 -0.553802 -0.823628 0.064 Uiso 1 1 calc R U . . .
C27 C -0.5063(4) -0.6904(4) -0.8638(3) 0.0463(14) Uani 1 1 d . . . . .
C28 C -0.5043(5) -0.7911(5) -0.8512(4) 0.069(2) Uani 1 1 d . . . . .
H28 H -0.503703 -0.836000 -0.883637 0.083 Uiso 1 1 calc R U . . .
C29 C -0.5032(5) -0.8249(5) -0.7893(3) 0.063(2) Uani 1 1 d . . . . .
H29 H -0.500901 -0.892615 -0.780558 0.075 Uiso 1 1 calc R U . . .
C30 C -0.5060(3) -0.6549(5) -0.9310(3) 0.0452(14) Uani 1 1 d . . . . .
O4A O -0.5150(15) -0.7209(8) -0.9770(7) 0.040(3) Uani 0.59(7) 1 d . U P A 2

loop_
_atom_site_aniso_label
_atom_site_aniso_U_11
_atom_site_aniso_U_22
_atom_site_aniso_U_33
_atom_site_aniso_U_23
_atom_site_aniso_U_13
_atom_site_aniso_U_12
Cd1 0.0720(3) 0.0430(3) 0.0293(3) 0.00075(15) 0.0325(2) -0.00020(18)
O1 0.133(4) 0.051(3) 0.039(2) 0.0068(19) 0.057(3) -0.002(2)
O2 0.132(4) 0.062(3) 0.049(2) -0.001(2) 0.066(3) 0.002(3)
O3 0.092(3) 0.036(2) 0.039(2) 0.0077(17) 0.042(2) -0.0020(19)
O4 0.041(5) 0.041(5) 0.041(5) 0.0003(10) 0.022(3) -0.0002(10)
O5 0.142(6) 0.108(6) 0.191(9) 0.034(6) 0.098(6) 0.039(5)
O6 0.206(10) 0.192(11) 0.163(9) 0.051(8) 0.138(9) 0.056(9)
O7 0.159(7) 0.118(6) 0.107(6) -0.015(5) 0.033(5) -0.017(6)
O8 0.134(7) 0.133(7) 0.102(6) 0.023(5) 0.029(5) -0.013(5)
N1 0.081(4) 0.068(4) 0.054(3) -0.001(3) 0.050(3) -0.002(3)
N2 0.075(3) 0.070(4) 0.038(3) 0.004(2) 0.028(3) 0.001(3)
N3 0.060(4) 0.138(8) 0.108(7) -0.014(6) 0.048(4) -0.005(4)
N4 0.069(4) 0.140(7) 0.070(5) -0.026(5) 0.022(4) -0.007(4)
C1 0.084(6) 0.209(13) 0.136(9) -0.117(10) 0.070(6) -0.033(7)
C2 0.070(5) 0.180(12) 0.133(9) -0.081(9) 0.056(6) -0.017(6)
C3 0.068(4) 0.113(7) 0.073(5) -0.013(5) 0.048(4) -0.009(4)
C4 0.079(5) 0.140(9) 0.160(11) -0.071(9) 0.079(7) -0.016(6)
C5 0.106(6) 0.092(6) 0.130(8) -0.041(6) 0.088(6) -0.015(5)
C6 0.087(6) 0.152(10) 0.121(9) -0.059(8) 0.048(6) -0.002(6)
C7 0.109(7) 0.127(10) 0.100(8) 0.008(7) 0.062(7) 0.012(7)
C8 0.083(5) 0.096(7) 0.088(6) 0.007(5) 0.060(5) -0.004(5)
C9 0.059(4) 0.089(6) 0.112(7) 0.009(6) 0.049(4) -0.004(4)
C10 0.071(5) 0.089(7) 0.125(9) -0.016(6) 0.061(5) -0.015(5)
C11 0.086(6) 0.102(7) 0.122(9) 0.006(7) 0.060(6) 0.005(5)
C12 0.077(5) 0.211(12) 0.069(5) -0.046(7) 0.045(5) -0.002(7)
C13 0.089(5) 0.200(9) 0.074(5) -0.042(6) 0.030(5) 0.011(6)
C14 0.069(4) 0.169(8) 0.063(4) -0.028(4) 0.039(4) -0.007(4)
C15 0.086(5) 0.179(9) 0.077(5) -0.056(6) 0.031(4) -0.003(5)
C16 0.072(5) 0.201(12) 0.088(6) -0.088(8) 0.013(5) 0.030(6)
C17 0.069(5) 0.186(13) 0.064(6) -0.020(6) 0.019(5) 0.018(6)
C18 0.081(5) 0.122(9) 0.066(5) 0.013(6) 0.032(4) 0.001(5)
C19 0.068(4) 0.080(6) 0.077(5) 0.003(5) 0.022(4) -0.007(4)
C20 0.059(4) 0.097(7) 0.070(5) -0.004(5) 0.016(4) -0.013(4)
C21 0.076(5) 0.104(7) 0.073(6) 0.007(6) 0.016(5) -0.002(5)
C22 0.090(6) 0.089(7) 0.079(6) -0.011(5) 0.018(5) -0.005(5)
C23 0.073(3) 0.056(4) 0.038(3) 0.009(3) 0.034(3) -0.002(3)
C24 0.081(4) 0.042(3) 0.038(3) 0.005(2) 0.043(3) 0.001(3)
C25 0.124(6) 0.050(4) 0.048(3) -0.004(3) 0.064(4) -0.003(4)
C26 0.092(5) 0.030(3) 0.041(3) 0.005(2) 0.038(3) 0.001(3)
C27 0.077(4) 0.045(3) 0.025(2) 0.005(2) 0.033(2) 0.000(3)
C28 0.125(6) 0.052(4) 0.054(4) -0.003(3) 0.062(4) -0.002(4)
C29 0.113(5) 0.042(4) 0.041(3) 0.007(3) 0.045(4) 0.019(3)
C30 0.056(3) 0.046(4) 0.034(3) 0.002(3) 0.024(2) 0.000(3)
O4A 0.050(5) 0.058(4) 0.023(4) -0.008(3) 0.027(3) -0.004(3)

loop_
_atom_type_symbol
_atom_type_description
_atom_type_scat_dispersion_real
_atom_type_scat_dispersion_imag
_atom_type_scat_source
C C 0.0033 0.0016 'International Tables Vol C Tables 4.2.6.8 and 6.1.1.4'
H H 0.0000 0.0000 'International Tables Vol C Tables 4.2.6.8 and 6.1.1.4'
Cd Cd -0.8075 1.2024 'International Tables Vol C Tables 4.2.6.8 and 6.1.1.4'
N N 0.0061 0.0033 'International Tables Vol C Tables 4.2.6.8 and 6.1.1.4'
O O 0.0106 0.0060 'International Tables Vol C Tables 4.2.6.8 and 6.1.1.4'

loop_
_geom_angle_atom_site_label_1
_geom_angle_atom_site_label_2
_geom_angle_atom_site_label_3
_geom_angle
_geom_angle_site_symmetry_1
_geom_angle_site_symmetry_3
_geom_angle_publ_flag
O1 Cd1 O2 53.55(16) . . ?
O1 Cd1 O3 87.52(15) . 2_443 ?
O1 Cd1 O3 164.26(15) . 4_546 ?
O1 Cd1 O4 144.0(4) . 4_546 ?
O1 Cd1 N1 90.3(2) . . ?
O1 Cd1 N2 90.9(2) . . ?
O1 Cd1 O4A 142.6(3) . 4_546 ?
O2 Cd1 O3 142.10(15) . 4_546 ?
O3 Cd1 O2 141.06(15) 2_443 . ?
O3 Cd1 O3 76.83(15) 2_443 4_546 ?
O4 Cd1 O2 90.8(5) 4_546 . ?
O4 Cd1 O3 51.7(4) 4_546 4_546 ?
O4 Cd1 O3 127.9(5) 4_546 2_443 ?
O4 Cd1 N1 84.7(8) 4_546 . ?
O4 Cd1 N2 95.2(8) 4_546 . ?
O4 Cd1 O4A 9.5(4) 4_546 4_546 ?
N1 Cd1 O2 90.4(2) . . ?
N1 Cd1 O3 91.06(19) . 4_546 ?
N1 Cd1 O3 89.00(17) . 2_443 ?
N1 Cd1 O4A 94.1(6) . 4_546 ?
N2 Cd1 O2 91.3(2) . . ?
N2 Cd1 O3 87.44(19) . 4_546 ?
N2 Cd1 O3 89.69(18) . 2_443 ?
N2 Cd1 N1 178.2(2) . . ?
N2 Cd1 O4A 85.8(6) . 4_546 ?
O4A Cd1 O2 89.2(3) 4_546 . ?
C23 O1 Cd1 96.9(4) . . ?
C23 O2 Cd1 86.2(4) . . ?
Cd1 O3 Cd1 103.17(15) 2_453 4_545 ?
C30 O3 Cd1 87.0(4) . 4_545 ?
C30 O3 Cd1 169.6(4) . 2_453 ?
C30 O4 Cd1 100.7(10) . 4_545 ?
C1 N1 Cd1 121.5(6) . . ?
C5 N1 Cd1 124.9(6) . . ?
C5 N1 C1 113.6(8) . . ?
C12 N2 Cd1 125.8(5) . . ?
C16 N2 Cd1 121.4(6) . . ?
C16 N2 C12 112.8(8) . . ?
C7 N3 C6 124.9(12) . . ?
C10 N3 C6 123.8(10) . . ?
C10 N3 C7 111.3(10) . . ?
C18 N4 C17 124.4(10) . . ?
C21 N4 C17 124.5(10) . . ?
C21 N4 C18 110.6(8) . . ?
N1 C1 H1 118.0 . . ?
N1 C1 C2 123.9(10) . . ?
C2 C1 H1 118.0 . . ?
C1 C2 H2 119.3 . . ?
C1 C2 C3 121.4(9) . . ?
C3 C2 H2 119.3 . . ?
C2 C3 C6 121.4(9) . . ?
C4 C3 C2 113.0(8) . . ?
C4 C3 C6 125.5(9) . . ?
C3 C4 H4 120.3 . . ?
C5 C4 C3 119.5(10) . . ?
C5 C4 H4 120.3 . . ?
N1 C5 C4 127.8(10) . . ?
N1 C5 H5 116.1 . . ?
C4 C5 H5 116.1 . . ?
N3 C6 C3 112.7(8) . . ?
N3 C6 H6A 109.0 . . ?
N3 C6 H6B 109.0 . . ?
C3 C6 H6A 109.0 . . ?
C3 C6 H6B 109.0 . . ?
H6A C6 H6B 107.8 . . ?
O6 C7 N3 123.0(13) . . ?
O6 C7 C8 131.4(13) . . ?
C8 C7 N3 105.4(11) . . ?
C9 C8 C7 109.7(10) . . ?
C11 C8 C7 126.1(11) 3_534 . ?
C11 C8 C9 124.1(10) 3_534 . ?
C8 C9 C10 106.8(10) . . ?
C8 C9 C11 121.9(10) . . ?
C11 C9 C10 131.3(10) . . ?
O5 C10 N3 123.6(11) . . ?
O5 C10 C9 129.7(13) . . ?
N3 C10 C9 106.7(10) . . ?
C8 C11 C9 113.9(11) 3_534 . ?
C8 C11 H11 123.0 3_534 . ?
C9 C11 H11 123.0 . . ?
N2 C12 H12 117.4 . . ?
C13 C12 N2 125.1(9) . . ?
C13 C12 H12 117.4 . . ?
C12 C13 H13 118.1 . . ?
C12 C13 C14 123.9(12) . . ?
C14 C13 H13 118.1 . . ?
C13 C14 C15 112.3(9) . . ?
C13 C14 C17 122.7(10) . . ?
C15 C14 C17 125.0(9) . . ?
C14 C15 H15 119.7 . . ?
C16 C15 C14 120.7(9) . . ?
C16 C15 H15 119.7 . . ?
N2 C16 C15 124.9(10) . . ?
N2 C16 H16 117.5 . . ?
C15 C16 H16 117.5 . . ?
N4 C17 C14 113.2(10) . . ?
N4 C17 H17A 108.9 . . ?
N4 C17 H17B 108.9 . . ?
C14 C17 H17A 108.9 . . ?
C14 C17 H17B 108.9 . . ?
H17A C17 H17B 107.8 . . ?
O8 C18 N4 123.7(10) . . ?
O8 C18 C19 131.4(11) . . ?
N4 C18 C19 104.9(9) . . ?
C20 C19 C18 109.4(9) . . ?
C20 C19 C22 121.7(10) . 3_333 ?
C22 C19 C18 128.8(10) 3_333 . ?
C19 C20 C21 107.5(9) . . ?
C19 C20 C22 123.6(9) . . ?
C22 C20 C21 128.9(10) . . ?
O7 C21 N4 124.6(9) . . ?
O7 C21 C20 127.6(10) . . ?
N4 C21 C20 107.5(9) . . ?
C19 C22 C20 114.7(10) 3_333 . ?
C19 C22 H22 122.7 3_333 . ?
C20 C22 H22 122.7 . . ?
O1 C23 C24 116.4(6) . . ?
O2 C23 O1 123.4(6) . . ?
O2 C23 C24 120.2(6) . . ?
C25 C24 C23 119.8(6) . . ?
C29 C24 C23 121.8(6) . . ?
C29 C24 C25 118.4(6) . . ?
C24 C25 H25 119.2 . . ?
C26 C25 C24 121.6(6) . . ?
C26 C25 H25 119.2 . . ?
C25 C26 H26 120.9 . . ?
C25 C26 C27 118.2(6) . . ?
C27 C26 H26 120.9 . . ?
C26 C27 C30 120.4(5) . . ?
C28 C27 C26 120.8(6) . . ?
C28 C27 C30 118.8(6) . . ?
C27 C28 H28 120.2 . . ?
C27 C28 C29 119.6(7) . . ?
C29 C28 H28 120.2 . . ?
C24 C29 C28 121.5(6) . . ?
C24 C29 H29 119.3 . . ?
C28 C29 H29 119.3 . . ?
O3 C30 C27 120.3(6) . . ?
O3 C30 O4A 122.8(7) . . ?
O4 C30 O3 119.0(10) . . ?
O4 C30 C27 119.4(10) . . ?
O4A C30 C27 116.6(8) . . ?
C30 O4A Cd1 96.5(8) . 4_545 ?

loop_
_geom_bond_atom_site_label_1
_geom_bond_atom_site_label_2
_geom_bond_distance
_geom_bond_site_symmetry_2
_geom_bond_publ_flag
Cd1 O1 2.314(5) . ?
Cd1 O2 2.552(5) . ?
Cd1 O3 2.392(5) 2_443 ?
Cd1 O3 2.592(4) 4_546 ?
Cd1 O4 2.317(17) 4_546 ?
Cd1 N1 2.353(7) . ?
Cd1 N2 2.338(7) . ?
Cd1 O4A 2.380(12) 4_546 ?
O1 C23 1.258(8) . ?
O2 C23 1.243(8) . ?
O3 C30 1.260(9) . ?
O4 C30 1.240(19) . ?
O5 C10 1.194(12) . ?
O6 C7 1.227(15) . ?
O7 C21 1.238(12) . ?
O8 C18 1.209(12) . ?
N1 C1 1.313(11) . ?
N1 C5 1.278(11) . ?
N2 C12 1.341(12) . ?
N2 C16 1.315(10) . ?
N3 C6 1.499(14) . ?
N3 C7 1.434(14) . ?
N3 C10 1.348(15) . ?
N4 C17 1.449(13) . ?
N4 C18 1.400(14) . ?
N4 C21 1.383(14) . ?
C1 H1 0.9300 . ?
C1 C2 1.333(13) . ?
C2 H2 0.9300 . ?
C2 C3 1.405(13) . ?
C3 C4 1.346(14) . ?
C3 C6 1.520(13) . ?
C4 H4 0.9300 . ?
C4 C5 1.345(13) . ?
C5 H5 0.9300 . ?
C6 H6A 0.9700 . ?
C6 H6B 0.9700 . ?
C7 C8 1.430(15) . ?
C8 C9 1.382(14) . ?
C8 C11 1.339(15) 3_534 ?
C9 C10 1.494(15) . ?
C9 C11 1.491(16) . ?
C11 H11 0.9300 . ?
C12 H12 0.9300 . ?
C12 C13 1.301(14) . ?
C13 H13 0.9300 . ?
C13 C14 1.345(13) . ?
C14 C15 1.403(14) . ?
C14 C17 1.516(13) . ?
C15 H15 0.9300 . ?
C15 C16 1.351(13) . ?
C16 H16 0.9300 . ?
C17 H17A 0.9700 . ?
C17 H17B 0.9700 . ?
C18 C19 1.507(13) . ?
C19 C20 1.340(13) . ?
C19 C22 1.383(14) 3_333 ?
C20 C21 1.487(12) . ?
C20 C22 1.391(14) . ?
C22 H22 0.9300 . ?
C23 C24 1.525(8) . ?
C24 C25 1.419(10) . ?
C24 C29 1.369(9) . ?
C25 H25 0.9300 . ?
C25 C26 1.385(9) . ?
C26 H26 0.9300 . ?
C26 C27 1.411(9) . ?
C27 C28 1.383(9) . ?
C27 C30 1.527(8) . ?
C28 H28 0.9300 . ?
C28 C29 1.398(10) . ?
C29 H29 0.9300 . ?
C30 O4A 1.273(12) . ?

loop_
_geom_torsion_atom_site_label_1
_geom_torsion_atom_site_label_2
_geom_torsion_atom_site_label_3
_geom_torsion_atom_site_label_4
_geom_torsion
_geom_torsion_site_symmetry_1
_geom_torsion_site_symmetry_2
_geom_torsion_site_symmetry_3
_geom_torsion_site_symmetry_4
_geom_torsion_publ_flag
Cd1 O1 C23 O2 0.9(8) . . . . ?
Cd1 O1 C23 C24 179.5(5) . . . . ?
Cd1 O2 C23 O1 -0.8(7) . . . . ?
Cd1 O2 C23 C24 -179.4(6) . . . . ?
Cd1 O3 C30 O4 11.8(17) 4_545 . . . ?
Cd1 O3 C30 O4 -158(3) 2_453 . . . ?
Cd1 O3 C30 C27 178.6(5) 4_545 . . . ?
Cd1 O3 C30 C27 9(3) 2_453 . . . ?
Cd1 O3 C30 O4A -178(2) 2_453 . . . ?
Cd1 O3 C30 O4A -8.7(15) 4_545 . . . ?
Cd1 O4 C30 O3 -13.5(19) 4_545 . . . ?
Cd1 O4 C30 C27 179.6(5) 4_545 . . . ?
Cd1 N1 C1 C2 -174.7(12) . . . . ?
Cd1 N1 C5 C4 177.1(11) . . . . ?
Cd1 N2 C12 C13 173.1(12) . . . . ?
Cd1 N2 C16 C15 -177.1(12) . . . . ?
O1 C23 C24 C25 -178.2(7) . . . . ?
O1 C23 C24 C29 0.5(11) . . . . ?
O2 C23 C24 C25 0.5(10) . . . . ?
O2 C23 C24 C29 179.2(7) . . . . ?
O3 C30 O4A Cd1 9.6(16) . . . 4_545 ?
O6 C7 C8 C9 -177.1(14) . . . . ?
O6 C7 C8 C11 7(2) . . . 3_534 ?
O8 C18 C19 C20 -179.1(13) . . . . ?
O8 C18 C19 C22 -2(2) . . . 3_333 ?
N1 C1 C2 C3 3(2) . . . . ?
N2 C12 C13 C14 4(3) . . . . ?
N3 C7 C8 C9 -1.8(12) . . . . ?
N3 C7 C8 C11 -178.1(10) . . . 3_534 ?
N4 C18 C19 C20 -1.1(11) . . . . ?
N4 C18 C19 C22 176.1(11) . . . 3_333 ?
C1 N1 C5 C4 1.0(19) . . . . ?
C1 C2 C3 C4 -9(2) . . . . ?
C1 C2 C3 C6 175.2(14) . . . . ?
C2 C3 C4 C5 11(2) . . . . ?
C2 C3 C6 N3 -171.9(12) . . . . ?
C3 C4 C5 N1 -8(2) . . . . ?
C4 C3 C6 N3 13(2) . . . . ?
C5 N1 C1 C2 2(2) . . . . ?
C6 N3 C7 O6 -1.6(18) . . . . ?
C6 N3 C7 C8 -177.4(9) . . . . ?
C6 N3 C10 O5 -4.2(16) . . . . ?
C6 N3 C10 C9 178.5(8) . . . . ?
C6 C3 C4 C5 -173.4(13) . . . . ?
C7 N3 C6 C3 -98.2(13) . . . . ?
C7 N3 C10 O5 177.4(10) . . . . ?
C7 N3 C10 C9 0.1(10) . . . . ?
C7 C8 C9 C10 1.8(11) . . . . ?
C7 C8 C9 C11 -179.3(9) . . . . ?
C8 C9 C10 O5 -178.2(10) . . . . ?
C8 C9 C10 N3 -1.2(10) . . . . ?
C8 C9 C11 C8 2.6(16) . . . 3_534 ?
C10 N3 C6 C3 83.6(14) . . . . ?
C10 N3 C7 O6 176.8(12) . . . . ?
C10 N3 C7 C8 1.0(12) . . . . ?
C10 C9 C11 C8 -178.9(9) . . . 3_534 ?
C11 C8 C9 C10 178.3(9) 3_534 . . . ?
C11 C8 C9 C11 -2.9(18) 3_534 . . . ?
C11 C9 C10 O5 3.1(17) . . . . ?
C11 C9 C10 N3 -179.9(10) . . . . ?
C12 N2 C16 C15 1(2) . . . . ?
C12 C13 C14 C15 1(2) . . . . ?
C12 C13 C14 C17 -179.7(14) . . . . ?
C13 C14 C15 C16 -4(2) . . . . ?
C13 C14 C17 N4 165.8(13) . . . . ?
C14 C15 C16 N2 4(2) . . . . ?
C15 C14 C17 N4 -14.7(19) . . . . ?
C16 N2 C12 C13 -5(2) . . . . ?
C17 N4 C18 O8 -6.4(18) . . . . ?
C17 N4 C18 C19 175.4(9) . . . . ?
C17 N4 C21 O7 10.4(18) . . . . ?
C17 N4 C21 C20 -176.1(9) . . . . ?
C17 C14 C15 C16 176.1(14) . . . . ?
C18 N4 C17 C14 88.0(13) . . . . ?
C18 N4 C21 O7 -177.1(12) . . . . ?
C18 N4 C21 C20 -3.6(12) . . . . ?
C18 C19 C20 C21 -1.0(11) . . . . ?
C18 C19 C20 C22 178.8(10) . . . . ?
C19 C20 C21 O7 176.1(12) . . . . ?
C19 C20 C21 N4 2.8(12) . . . . ?
C19 C20 C22 C19 -1.3(18) . . . 3_333 ?
C21 N4 C17 C14 -100.6(12) . . . . ?
C21 N4 C18 O8 -178.8(12) . . . . ?
C21 N4 C18 C19 3.0(11) . . . . ?
C21 C20 C22 C19 178.5(10) . . . 3_333 ?
C22 C19 C20 C21 -178.4(10) 3_333 . . . ?
C22 C19 C20 C22 1.4(19) 3_333 . . . ?
C22 C20 C21 O7 -4(2) . . . . ?
C22 C20 C21 N4 -177.0(10) . . . . ?
C23 C24 C25 C26 -179.8(7) . . . . ?
C23 C24 C29 C28 179.5(7) . . . . ?
C24 C25 C26 C27 -0.6(12) . . . . ?
C25 C24 C29 C28 -1.8(12) . . . . ?
C25 C26 C27 C28 -0.1(11) . . . . ?
C25 C26 C27 C30 -179.1(6) . . . . ?
C26 C27 C28 C29 -0.2(12) . . . . ?
C26 C27 C30 O3 2.0(9) . . . . ?
C26 C27 C30 O4 168.7(17) . . . . ?
C26 C27 C30 O4A -171.1(14) . . . . ?
C27 C28 C29 C24 1.2(13) . . . . ?
C27 C30 O4A Cd1 -177.5(5) . . . 4_545 ?
C28 C27 C30 O3 -177.1(7) . . . . ?
C28 C27 C30 O4 -10.4(19) . . . . ?
C28 C27 C30 O4A 9.8(15) . . . . ?
C29 C24 C25 C26 1.5(12) . . . . ?
C30 C27 C28 C29 178.9(7) . . . . ?

loop_
_smtbx_masks_void_nr
_smtbx_masks_void_average_x
_smtbx_masks_void_average_y
_smtbx_masks_void_average_z
_smtbx_masks_void_volume
_smtbx_masks_void_count_electrons
_smtbx_masks_void_content
1 -0.642 -0.547 -0.075 2841.8 761.8 ?
